data_7037465
loop_
_publ_author_name
'Zhao, Xiao-Lin'
'Tian, Dan'
'Gao, Qiang'
'Sun, Hong-Wei'
'Xu, Jian'
'Bu, Xian-He'

_publ_section_title
;
 A chiral lanthanide metal-organic framework for selective sensing of
 Fe(iii) ions.
;
_journal_issue 3
_journal_name_full 'Dalton transactions (Cambridge, England : 2003)'
_journal_page_first 1040
_journal_page_last 1046
_journal_paper_doi 10.1039/c5dt03283k
_journal_volume 45
_journal_year 2016
_chemical_formula_sum 'C18 H14 N O8 Tb'
_chemical_formula_weight 531.23
_space_group_crystal_system trigonal
_space_group_IT_number 152
_space_group_name_Hall 'P 31 2"'
_space_group_name_H-M_alt 'P 31 2 1'
_symmetry_space_group_name_Hall 'P 31 2"'
_symmetry_space_group_name_H-M 'P 31 2 1'
_atom_sites_solution_hydrogens geom
_audit_creation_method SHELXL-2014/7
_audit_update_record
;
2015-10-22 deposited with the CCDC.
2015-11-23 downloaded from the CCDC.
;
_cell_angle_alpha 90
_cell_angle_beta 90
_cell_angle_gamma 120
_cell_formula_units_Z 6
_cell_length_a 13.7685(19)
_cell_length_b 13.7685(19)
_cell_length_c 22.892(5)
_cell_measurement_reflns_used 35257
_cell_measurement_temperature 293(2)
_cell_measurement_theta_max 27.5
_cell_measurement_theta_min 3.1
_cell_volume 3758.3(11)
_computing_cell_refinement PROCESS-AUTO
_computing_data_collection PROCESS-AUTO
_computing_data_reduction CrystalStructure'
_computing_molecular_graphics 'Brucker SHELXTL'
_computing_publication_material 'Brucker SHELXTL'
_computing_structure_refinement 'SHELXL-2014/7 (Sheldrick, 2014)'
_computing_structure_solution DirectMethod
_diffrn_ambient_temperature 293(2)
_diffrn_measured_fraction_theta_full 0.997
_diffrn_measured_fraction_theta_max 0.998
_diffrn_measurement_device_type SCX-MINI
_diffrn_radiation_type MoK\a
_diffrn_radiation_wavelength 0.71073
_diffrn_reflns_av_R_equivalents 0.0846
_diffrn_reflns_av_unetI/netI 0.0542
_diffrn_reflns_laue_measured_fraction_full 0.997
_diffrn_reflns_laue_measured_fraction_max 0.998
_diffrn_reflns_limit_h_max 17
_diffrn_reflns_limit_h_min -17
_diffrn_reflns_limit_k_max 17
_diffrn_reflns_limit_k_min -17
_diffrn_reflns_limit_l_max 29
_diffrn_reflns_limit_l_min -29
_diffrn_reflns_number 40157
_diffrn_reflns_point_group_measured_fraction_full 0.998
_diffrn_reflns_point_group_measured_fraction_max 0.999
_diffrn_reflns_theta_full 25.242
_diffrn_reflns_theta_max 27.479
_diffrn_reflns_theta_min 3.090
_exptl_absorpt_coefficient_mu 2.857
_exptl_absorpt_correction_T_max 0.653
_exptl_absorpt_correction_T_min 0.511
_exptl_absorpt_correction_type multi-scan
_exptl_crystal_colour colourless
_exptl_crystal_density_diffrn 1.408
_exptl_crystal_description block
_exptl_crystal_F_000 1548
_exptl_crystal_size_max 0.25
_exptl_crystal_size_mid 0.2
_exptl_crystal_size_min 0.15
_platon_squeeze_details
;
;
_refine_diff_density_max 1.179
_refine_diff_density_min -1.275
_refine_diff_density_rms 0.112
_refine_ls_abs_structure_details
;
 Flack x determined using 1773 quotients [(I+)-(I-)]/[(I+)+(I-)]
 (Parsons, Flack and Wagner, Acta Cryst. B69 (2013) 249-259).
;
_refine_ls_abs_structure_Flack 0.043(13)
_refine_ls_extinction_method none
_refine_ls_goodness_of_fit_ref 1.060
_refine_ls_hydrogen_treatment constr
_refine_ls_matrix_type full
_refine_ls_number_parameters 226
_refine_ls_number_reflns 5728
_refine_ls_number_restraints 150
_refine_ls_restrained_S_all 1.092
_refine_ls_R_factor_all 0.0543
_refine_ls_R_factor_gt 0.0418
_refine_ls_shift/su_max 0.001
_refine_ls_shift/su_mean 0.000
_refine_ls_structure_factor_coef Fsqd
_refine_ls_weighting_details 'w=1/[\s^2^(Fo^2^)+(0.0251P)^2^+6.5002P] where P=(Fo^2^+2Fc^2^)/3'
_refine_ls_weighting_scheme calc
_refine_ls_wR_factor_gt 0.0722
_refine_ls_wR_factor_ref 0.0754
_reflns_Friedel_coverage 0.783
_reflns_friedel_fraction_full 0.999
_reflns_friedel_fraction_max 1.000
_reflns_number_gt 4888
_reflns_number_total 5728
_reflns_threshold_expression 'I > 2\s(I)'
_cod_data_source_file c5dt03283k2.cif
_cod_data_source_block 1-d
_cod_depositor_comments
;
The following automatic conversions were performed:

'_exptl_absorpt_correction_type' value 'Multi-scan' changed to
'multi-scan' according to
/usr/data/users/saulius/crontab/automatic-downloads/rss-feeds/RSC/lib/dictionaries/cif_core.dic
dictionary named 'cif_core.dic' version 2.4.2 from 2011-04-26.

Automatic conversion script
Id: cif_fix_values 4268 2015-11-12 08:31:59Z antanas 

 Adding full bibliography for 7037465--7037466.cif.
;
_cod_original_cell_volume 3758.3(13)
_cod_database_code 7037465
_shelx_shelxl_version_number 2014/7
_shelx_space_group_comment
;
The symmetry employed for this shelxl refinement is uniquely defined
by the following loop, which should always be used as a source of
symmetry information in preference to the above space-group names.
They are only intended as comments.
;

loop_
_space_group_symop_operation_xyz
'x, y, z'
'-y, x-y, z+1/3'
'-x+y, -x, z+2/3'
'y, x, -z'
'-x, -x+y, -z+1/3'
'x-y, -y, -z+2/3'

loop_
_atom_site_label
_atom_site_type_symbol
_atom_site_fract_x
_atom_site_fract_y
_atom_site_fract_z
_atom_site_U_iso_or_equiv
_atom_site_adp_type
_atom_site_occupancy
_atom_site_site_symmetry_order
_atom_site_calc_flag
_atom_site_refinement_flags_posn
_atom_site_refinement_flags_adp
Tb1 Tb 0.66567(4) 0.97093(3) 0.74371(2) 0.01257(9) Uani 1 1 d . U
O1 O 0.5802(6) 0.8144(4) 0.6749(2) 0.0247(13) Uani 1 1 d . U
O2 O 0.5092(6) 0.9237(6) 0.6768(3) 0.0460(19) Uani 1 1 d . U
O5 O 0.1211(6) 0.7229(6) 0.3262(3) 0.056(2) Uani 1 1 d . U
O6 O 0.0299(5) 0.8149(6) 0.3345(3) 0.0293(16) Uani 1 1 d . U
O8 O 0.2687(5) 1.1218(4) 0.5528(2) 0.0233(14) Uani 1 1 d . U
O3 O 0.3972(4) 0.4785(4) 0.5482(2) 0.0213(15) Uani 1 1 d . U
O4 O 0.3232(5) 0.4893(5) 0.4632(3) 0.0232(15) Uani 1 1 d . U
O7 O 0.2768(6) 1.1780(5) 0.4615(2) 0.0284(14) Uani 1 1 d . U
C11 C 0.1710(8) 0.8466(7) 0.4064(4) 0.025(2) Uani 1 1 d . U
C12 C 0.1009(8) 0.7933(8) 0.3520(4) 0.032(3) Uani 1 1 d . U
C1 C 0.5161(8) 0.8457(7) 0.6536(4) 0.020(2) Uani 1 1 d . U
C10 C 0.2182(7) 0.7947(9) 0.4369(4) 0.031(2) Uani 1 1 d . U
H10 H 0.2082 0.7265 0.4234 0.037 Uiso 1 1 calc R U
C9 C 0.2811(8) 0.8414(7) 0.4877(4) 0.024(2) Uani 1 1 d . U
C13 C 0.1831(8) 0.9497(7) 0.4264(4) 0.027(2) Uani 1 1 d . U
H13 H 0.1516 0.9855 0.4059 0.033 Uiso 1 1 calc R U
C14 C 0.2432(7) 0.9956(7) 0.4775(4) 0.0202(19) Uani 1 1 d . U
C2 C 0.4482(8) 0.7853(8) 0.6009(4) 0.027(2) Uani 1 1 d . U
C8 C 0.3964(7) 0.8352(8) 0.5703(4) 0.027(2) Uani 1 1 d . U
H8 H 0.4038 0.9022 0.5839 0.033 Uiso 1 1 calc R U
C3 C 0.4351(8) 0.6860(7) 0.5822(4) 0.022(2) Uani 1 1 d . U
H3 H 0.4679 0.6518 0.6030 0.027 Uiso 1 1 calc R U
C5 C 0.3629(8) 0.5256(7) 0.5129(4) 0.021(2) Uani 1 1 d . U
C4 C 0.3740(7) 0.6355(7) 0.5330(4) 0.0196(19) Uani 1 1 d . U
C6 C 0.3243(7) 0.6849(7) 0.5020(4) 0.021(2) Uani 1 1 d . U
H6 H 0.2834 0.6502 0.4685 0.025 Uiso 1 1 calc R U
C7 C 0.3345(8) 0.7869(8) 0.5203(4) 0.028(2) Uani 1 1 d . U
C16 C 0.2869(9) 0.9397(8) 0.5080(4) 0.027(2) Uani 1 1 d . U
H16 H 0.3219 0.9689 0.5436 0.032 Uiso 1 1 calc R U
C15 C 0.2637(7) 1.1068(7) 0.4992(4) 0.0177(19) Uani 1 1 d . U

loop_
_atom_site_aniso_label
_atom_site_aniso_U_11
_atom_site_aniso_U_22
_atom_site_aniso_U_33
_atom_site_aniso_U_23
_atom_site_aniso_U_13
_atom_site_aniso_U_12
Tb1 0.01500(18) 0.01171(17) 0.01022(13) 0.00022(14) -0.00020(15) 0.00610(15)
O1 0.028(3) 0.029(3) 0.023(3) -0.010(2) -0.011(3) 0.019(3)
O2 0.070(4) 0.041(4) 0.046(4) -0.027(3) -0.036(3) 0.042(3)
O5 0.074(4) 0.065(5) 0.052(4) -0.030(3) -0.039(3) 0.053(4)
O6 0.030(4) 0.037(3) 0.031(3) -0.011(3) -0.012(3) 0.025(3)
O8 0.028(3) 0.023(3) 0.023(3) -0.004(2) -0.010(2) 0.016(2)
O3 0.028(4) 0.019(3) 0.023(3) 0.008(2) 0.001(2) 0.016(2)
O4 0.034(3) 0.013(3) 0.022(3) -0.007(2) -0.009(3) 0.011(3)
O7 0.033(4) 0.025(3) 0.031(3) 0.005(2) 0.001(3) 0.017(3)
C11 0.033(4) 0.022(4) 0.029(4) -0.009(3) -0.017(3) 0.020(3)
C12 0.032(5) 0.030(4) 0.035(4) -0.005(4) -0.009(4) 0.017(4)
C1 0.029(4) 0.015(4) 0.021(4) -0.008(3) -0.013(3) 0.014(3)
C10 0.044(4) 0.027(4) 0.028(4) -0.005(4) -0.012(3) 0.023(4)
C9 0.041(4) 0.017(4) 0.022(4) -0.008(3) -0.013(3) 0.022(3)
C13 0.036(5) 0.028(4) 0.022(4) -0.001(3) -0.010(3) 0.019(3)
C14 0.028(4) 0.022(4) 0.017(4) -0.003(3) -0.006(3) 0.017(3)
C2 0.034(4) 0.023(4) 0.024(4) 0.000(3) -0.006(4) 0.014(4)
C8 0.042(4) 0.015(4) 0.026(4) -0.009(3) -0.013(3) 0.015(4)
C3 0.033(4) 0.021(4) 0.019(4) -0.004(3) -0.010(3) 0.018(3)
C5 0.020(4) 0.021(4) 0.021(4) 0.002(3) 0.001(3) 0.009(3)
C4 0.028(4) 0.016(4) 0.020(4) -0.001(3) -0.010(3) 0.015(3)
C6 0.033(5) 0.015(4) 0.018(4) -0.006(3) -0.012(4) 0.015(3)
C7 0.040(5) 0.020(4) 0.028(4) -0.001(3) -0.009(4) 0.018(4)
C16 0.038(5) 0.023(4) 0.020(4) -0.008(3) -0.015(4) 0.016(4)
C15 0.023(4) 0.016(4) 0.020(4) 0.001(3) -0.002(3) 0.015(3)

loop_
_atom_type_symbol
_atom_type_description
_atom_type_scat_dispersion_real
_atom_type_scat_dispersion_imag
_atom_type_scat_source
C C 0.0033 0.0016 'International Tables Vol C Tables 4.2.6.8 and 6.1.1.4'
H H 0.0000 0.0000 'International Tables Vol C Tables 4.2.6.8 and 6.1.1.4'
N N 0.0061 0.0033 'International Tables Vol C Tables 4.2.6.8 and 6.1.1.4'
O O 0.0106 0.0060 'International Tables Vol C Tables 4.2.6.8 and 6.1.1.4'
Tb Tb -0.1723 4.1537 'International Tables Vol C Tables 4.2.6.8 and 6.1.1.4'

loop_
_geom_angle_atom_site_label_1
_geom_angle_atom_site_label_2
_geom_angle_atom_site_label_3
_geom_angle
_geom_angle_site_symmetry_1
_geom_angle_site_symmetry_3
O3 Tb1 O7 78.6(2) 5_666 2_775
O3 Tb1 O4 80.1(2) 5_666 2_665
O7 Tb1 O4 118.47(19) 2_775 2_665
O3 Tb1 O8 134.77(19) 5_666 5_656
O7 Tb1 O8 79.2(2) 2_775 5_656
O4 Tb1 O8 76.8(2) 2_665 5_656
O3 Tb1 O5 77.1(2) 5_666 4_566
O7 Tb1 O5 84.4(3) 2_775 4_566
O4 Tb1 O5 143.4(2) 2_665 4_566
O8 Tb1 O5 138.5(2) 5_656 4_566
O3 Tb1 O1 132.5(2) 5_666 .
O7 Tb1 O1 148.7(2) 2_775 .
O4 Tb1 O1 77.4(2) 2_665 .
O8 Tb1 O1 78.8(2) 5_656 .
O5 Tb1 O1 97.7(2) 4_566 .
O3 Tb1 O2 82.0(2) 5_666 .
O7 Tb1 O2 151.8(3) 2_775 .
O4 Tb1 O2 77.6(2) 2_665 .
O8 Tb1 O2 128.7(2) 5_656 .
O5 Tb1 O2 71.3(2) 4_566 .
O1 Tb1 O2 52.5(2) . .
O3 Tb1 O6 126.4(2) 5_666 4_566
O7 Tb1 O6 79.4(2) 2_775 4_566
O4 Tb1 O6 152.2(2) 2_665 4_566
O8 Tb1 O6 86.9(2) 5_656 4_566
O5 Tb1 O6 52.5(2) 4_566 4_566
O1 Tb1 O6 77.5(2) . 4_566
O2 Tb1 O6 96.2(2) . 4_566
O3 Tb1 C1 107.8(2) 5_666 .
O7 Tb1 C1 163.3(2) 2_775 .
O4 Tb1 C1 78.1(2) 2_665 .
O8 Tb1 C1 104.7(2) 5_656 .
O5 Tb1 C1 82.2(3) 4_566 .
O1 Tb1 C1 26.5(2) . .
O2 Tb1 C1 26.2(2) . .
O6 Tb1 C1 84.6(3) 4_566 .
O3 Tb1 C12 102.9(2) 5_666 4_566
O7 Tb1 C12 82.1(3) 2_775 4_566
O4 Tb1 C12 159.2(3) 2_665 4_566
O8 Tb1 C12 112.4(2) 5_656 4_566
O5 Tb1 C12 26.9(3) 4_566 4_566
O1 Tb1 C12 86.0(2) . 4_566
O2 Tb1 C12 82.4(3) . 4_566
O6 Tb1 C12 25.7(2) 4_566 4_566
C1 Tb1 C12 81.5(2) . 4_566
C1 O1 Tb1 93.4(5) . .
C1 O2 Tb1 93.4(5) . .
C12 O5 Tb1 94.5(6) . 4_456
C12 O6 Tb1 90.4(6) . 4_456
C15 O8 Tb1 119.3(5) . 5_666
C5 O3 Tb1 138.8(5) . 5_656
C5 O4 Tb1 130.9(6) . 3_564
C15 O7 Tb1 166.9(6) . 3_574
C10 C11 C13 120.4(8) . .
C10 C11 C12 121.1(8) . .
C13 C11 C12 118.4(8) . .
O6 C12 O5 122.3(9) . .
O6 C12 C11 122.9(9) . .
O5 C12 C11 114.7(8) . .
O6 C12 Tb1 63.9(5) . 4_456
O5 C12 Tb1 58.6(5) . 4_456
C11 C12 Tb1 171.6(7) . 4_456
O2 C1 O1 120.0(8) . .
O2 C1 C2 121.8(8) . .
O1 C1 C2 118.2(8) . .
O2 C1 Tb1 60.4(4) . .
O1 C1 Tb1 60.1(4) . .
C2 C1 Tb1 173.3(7) . .
C11 C10 C9 121.9(10) . .
C11 C10 H10 119.0 . .
C9 C10 H10 119.0 . .
C16 C9 C10 116.4(8) . .
C16 C9 C7 121.3(7) . .
C10 C9 C7 122.2(7) . .
C14 C13 C11 118.2(8) . .
C14 C13 H13 120.9 . .
C11 C13 H13 120.9 . .
C16 C14 C13 119.8(8) . .
C16 C14 C15 119.5(8) . .
C13 C14 C15 120.7(8) . .
C3 C2 C8 119.5(8) . .
C3 C2 C1 123.0(8) . .
C8 C2 C1 117.4(8) . .
C7 C8 C2 121.4(9) . .
C7 C8 H8 119.3 . .
C2 C8 H8 119.3 . .
C2 C3 C4 120.7(8) . .
C2 C3 H3 119.7 . .
C4 C3 H3 119.7 . .
O4 C5 O3 125.1(8) . .
O4 C5 C4 118.8(8) . .
O3 C5 C4 116.1(7) . .
C3 C4 C6 120.2(8) . .
C3 C4 C5 119.2(8) . .
C6 C4 C5 120.7(7) . .
C4 C6 C7 121.0(8) . .
C4 C6 H6 119.5 . .
C7 C6 H6 119.5 . .
C8 C7 C6 117.2(9) . .
C8 C7 C9 120.9(8) . .
C6 C7 C9 121.8(7) . .
C14 C16 C9 123.0(8) . .
C14 C16 H16 118.5 . .
C9 C16 H16 118.5 . .
O8 C15 O7 125.3(7) . .
O8 C15 C14 117.7(7) . .
O7 C15 C14 117.0(7) . .

loop_
_geom_bond_atom_site_label_1
_geom_bond_atom_site_label_2
_geom_bond_distance
_geom_bond_site_symmetry_2
Tb1 O3 2.296(5) 5_666
Tb1 O7 2.305(6) 2_775
Tb1 O4 2.356(6) 2_665
Tb1 O8 2.372(5) 5_656
Tb1 O5 2.414(6) 4_566
Tb1 O1 2.445(5) .
Tb1 O2 2.452(6) .
Tb1 O6 2.533(6) 4_566
Tb1 C1 2.814(8) .
Tb1 C12 2.820(10) 4_566
O1 C1 1.258(10) .
O2 C1 1.244(10) .
O5 C12 1.279(12) .
O5 Tb1 2.414(6) 4_456
O6 C12 1.223(11) .
O6 Tb1 2.533(6) 4_456
O8 C15 1.240(10) .
O8 Tb1 2.372(5) 5_666
O3 C5 1.267(10) .
O3 Tb1 2.296(5) 5_656
O4 C5 1.252(10) .
O4 Tb1 2.356(6) 3_564
O7 C15 1.249(9) .
O7 Tb1 2.305(6) 3_574
C11 C10 1.374(13) .
C11 C13 1.420(12) .
C11 C12 1.519(12) .
C12 Tb1 2.820(9) 4_456
C1 C2 1.498(12) .
C10 C9 1.400(11) .
C10 H10 0.9300 .
C9 C16 1.394(12) .
C9 C7 1.488(10) .
C13 C14 1.390(11) .
C13 H13 0.9300 .
C14 C16 1.380(12) .
C14 C15 1.496(11) .
C2 C3 1.357(12) .
C2 C8 1.399(13) .
C8 C7 1.383(11) .
C8 H8 0.9300 .
C3 C4 1.369(11) .
C3 H3 0.9300 .
C5 C4 1.514(12) .
C4 C6 1.379(11) .
C6 C7 1.403(12) .
C6 H6 0.9300 .
C16 H16 0.9300 .

loop_
_geom_torsion_atom_site_label_1
_geom_torsion_atom_site_label_2
_geom_torsion_atom_site_label_3
_geom_torsion_atom_site_label_4
_geom_torsion
_geom_torsion_site_symmetry_1
Tb1 O6 C12 O5 4.8(11) 4_456
Tb1 O6 C12 C11 -174.4(9) 4_456
Tb1 O5 C12 O6 -5.1(11) 4_456
Tb1 O5 C12 C11 174.2(7) 4_456
C10 C11 C12 O6 156.0(10) .
C13 C11 C12 O6 -21.5(15) .
C10 C11 C12 O5 -23.3(14) .
C13 C11 C12 O5 159.2(9) .
Tb1 O2 C1 O1 8.5(9) .
Tb1 O2 C1 C2 -172.6(8) .
Tb1 O1 C1 O2 -8.5(9) .
Tb1 O1 C1 C2 172.5(7) .
C13 C11 C10 C9 -1.2(15) .
C12 C11 C10 C9 -178.7(9) .
C11 C10 C9 C16 4.2(14) .
C11 C10 C9 C7 -178.7(9) .
C10 C11 C13 C14 -0.3(14) .
C12 C11 C13 C14 177.3(8) .
C11 C13 C14 C16 -1.5(14) .
C11 C13 C14 C15 176.9(8) .
O2 C1 C2 C3 -165.3(10) .
O1 C1 C2 C3 13.6(14) .
O2 C1 C2 C8 14.5(14) .
O1 C1 C2 C8 -166.5(8) .
C3 C2 C8 C7 -1.8(15) .
C1 C2 C8 C7 178.3(9) .
C8 C2 C3 C4 1.6(15) .
C1 C2 C3 C4 -178.5(9) .
Tb1 O4 C5 O3 -4.9(14) 3_564
Tb1 O4 C5 C4 173.7(6) 3_564
Tb1 O3 C5 O4 -51.6(13) 5_656
Tb1 O3 C5 C4 129.7(7) 5_656
C2 C3 C4 C6 -0.5(15) .
C2 C3 C4 C5 179.0(9) .
O4 C5 C4 C3 -168.4(9) .
O3 C5 C4 C3 10.3(13) .
O4 C5 C4 C6 11.1(13) .
O3 C5 C4 C6 -170.2(8) .
C3 C4 C6 C7 -0.4(14) .
C5 C4 C6 C7 -179.9(9) .
C2 C8 C7 C6 0.9(14) .
C2 C8 C7 C9 -179.2(9) .
C4 C6 C7 C8 0.2(14) .
C4 C6 C7 C9 -179.7(9) .
C16 C9 C7 C8 -3.2(14) .
C10 C9 C7 C8 179.8(9) .
C16 C9 C7 C6 176.7(10) .
C10 C9 C7 C6 -0.3(14) .
C13 C14 C16 C9 4.9(16) .
C15 C14 C16 C9 -173.6(9) .
C10 C9 C16 C14 -6.1(15) .
C7 C9 C16 C14 176.8(9) .
Tb1 O8 C15 O7 -9.7(12) 5_666
Tb1 O8 C15 C14 168.6(6) 5_666
Tb1 O7 C15 O8 -2(4) 3_574
Tb1 O7 C15 C14 180(2) 3_574
C16 C14 C15 O8 -34.0(13) .
C13 C14 C15 O8 147.6(9) .
C16 C14 C15 O7 144.4(9) .
C13 C14 C15 O7 -34.0(13) .

loop_
_platon_squeeze_void_nr
_platon_squeeze_void_average_x
_platon_squeeze_void_average_y
_platon_squeeze_void_average_z
_platon_squeeze_void_volume
_platon_squeeze_void_count_electrons
_platon_squeeze_void_content
1 0.026 0.026 -0.004 1975 496 ' '
